data_2104011
loop_
_publ_author_name
'Cowan, John A.'
'Howard, Judith A. K.'
'McIntyre, Garry J.'
'Lo, Samuel M.-F.'
'Williams, Ian D.'

_publ_section_title
;
 Variable-temperature neutron diffraction studies of the short, strong
 N&#x00B7;&#x00B7;&#x00B7;O hydrogen bonds in the 1:2 co-crystal of
 benzene-1,2,4,5-tetracarboxylic acid and 4,4'-bipyridyl
;
_journal_issue 6
_journal_name_full 'Acta Crystallographica Section B'
_journal_page_first 794
_journal_page_last 801
_journal_paper_doi 10.1107/S0108768103024984
_journal_volume 59
_journal_year 2003
_chemical_formula_sum 'C30 H22 N4 O8'
_chemical_formula_weight 566.00
_chemical_name_systematic
;
 ?
;
_space_group_IT_number 2
_symmetry_cell_setting triclinic
_symmetry_space_group_name_Hall '-P 1'
_symmetry_space_group_name_H-M 'P -1'
_atom_sites_solution_primary 'X-Ray Structure'
_audit_creation_method SHELXL-97
_cell_angle_alpha 64.140(3)
_cell_angle_beta 71.682(3)
_cell_angle_gamma 75.516(3)
_cell_formula_units_Z 1
_cell_length_a 7.5011(2)
_cell_length_b 9.7868(3)
_cell_length_c 10.2303(3)
_cell_measurement_reflns_used 2509
_cell_measurement_temperature 293(2)
_cell_measurement_theta_max 55
_cell_measurement_theta_min 3
_cell_volume 635.93(4)
_computing_cell_refinement 'RAFD19 (Filhol, 1998)'
_computing_data_collection 'MAD (Barthelemy, 1984)'
_computing_data_reduction 'RETREAT (Wilkinson, et al. 1988)'
_computing_structure_refinement 'SHELXL-97 (Sheldrick, 1997)'
_diffrn_ambient_temperature 293(2)
_diffrn_measured_fraction_theta_full 0.809
_diffrn_measured_fraction_theta_max 0.809
_diffrn_measurement_device_type D19
_diffrn_measurement_method 'omega scans'
_diffrn_radiation_monochromator 'Germanium (115)'
_diffrn_radiation_probe neutron
_diffrn_radiation_source 'ILL High flux reactor'
_diffrn_radiation_type neutron
_diffrn_radiation_wavelength 1.302
_diffrn_reflns_av_R_equivalents 0.0276
_diffrn_reflns_av_sigmaI/netI 0.0287
_diffrn_reflns_limit_h_max 9
_diffrn_reflns_limit_h_min -9
_diffrn_reflns_limit_k_max 4
_diffrn_reflns_limit_k_min -12
_diffrn_reflns_limit_l_max 12
_diffrn_reflns_limit_l_min -12
_diffrn_reflns_number 2914
_diffrn_reflns_theta_full 55.51
_diffrn_reflns_theta_max 55.51
_diffrn_reflns_theta_min 4.20
_diffrn_standards_decay_% 0
_diffrn_standards_interval_count 70
_diffrn_standards_number 2
_exptl_absorpt_coefficient_mu 0.1672
_exptl_absorpt_correction_T_max 0.892
_exptl_absorpt_correction_T_min 0.602
_exptl_absorpt_correction_type gaussian
_exptl_absorpt_process_details 'D19ABS (Matthewmann et al, 1982)'
_exptl_crystal_colour colourless
_exptl_crystal_density_diffrn 1.478
_exptl_crystal_density_meas ?
_exptl_crystal_density_method .
_exptl_crystal_description prism
_exptl_crystal_F_000 200.986
_exptl_crystal_size_max 4.5
_exptl_crystal_size_mid 1.2
_exptl_crystal_size_min 0.75
_refine_diff_density_max 0.427
_refine_diff_density_min -0.428
_refine_ls_extinction_coef 0.0066(6)
_refine_ls_extinction_expression Fc^*^=kFc[1+0.001xFc^2^\l^3^/sin(2\q)]^-1/4^
_refine_ls_extinction_method SHELXL
_refine_ls_goodness_of_fit_ref 1.048
_refine_ls_hydrogen_treatment refall
_refine_ls_matrix_type full
_refine_ls_number_parameters 291
_refine_ls_number_reflns 2145
_refine_ls_number_restraints 0
_refine_ls_restrained_S_all 1.048
_refine_ls_R_factor_all 0.0419
_refine_ls_R_factor_gt 0.0350
_refine_ls_shift/su_max 0.023
_refine_ls_shift/su_mean 0.004
_refine_ls_structure_factor_coef Fsqd
_refine_ls_weighting_details 'calc w=1/[\s^2^(Fo^2^)+(0.0417P)^2^+1.6198P] where P=(Fo^2^+2Fc^2^)/3'
_refine_ls_weighting_scheme calc
_refine_ls_wR_factor_gt 0.0830
_refine_ls_wR_factor_ref 0.0875
_reflns_number_gt 1894
_reflns_number_total 2145
_reflns_threshold_expression >2sigma(I)
_cod_data_source_file bs5001.cif
_cod_data_source_block hex296
_cod_depositor_comments
;
The following automatic conversions were performed:
'_symmetry_cell_setting' value 'Triclinic' changed to 'triclinic'
according to '/home/saulius/struct/CIF-dictionaries/cif_core.dic'
dictionary named 'cif_core.dic' version 2.4.1 from
2010-06-29.

'_exptl_absorpt_correction_type' value 'Gaussian' changed to
'gaussian' according to
'/home/saulius/struct/CIF-dictionaries/cif_core.dic' dictionary named
'cif_core.dic' version 2.4.1 from 2010-06-29.

Automatic conversion script
Id: cif_fix_enum 1527 2010-12-29 10:47:43Z saulius 

The following automatic conversions were performed:

'_symmetry_cell_setting' value 'Triclinic' changed to 'triclinic'
according to /home/saulius/struct/CIF-dictionaries/cif_core.dic
dictionary named 'cif_core.dic' version 2.4.1 from
2010-06-29.

'_exptl_absorpt_correction_type' value 'Gaussian'
changed to 'gaussian' according to
/home/saulius/struct/CIF-dictionaries/cif_core.dic dictionary named
'cif_core.dic' version 2.4.1 from 2010-06-29.

Automatic conversion script
Id: cif_fix_values 1715 2011-07-08 13:25:40Z adriana 
;
_cod_original_sg_symbol_H-M P-1
_cod_database_code 2104011
_cod_database_fobs_code 2104011

loop_
_symmetry_equiv_pos_as_xyz
'x, y, z'
'-x, -y, -z'

loop_
_atom_site_label
_atom_site_fract_x
_atom_site_fract_y
_atom_site_fract_z
_atom_site_U_iso_or_equiv
_atom_site_adp_type
_atom_site_calc_flag
_atom_site_occupancy
_atom_site_type_symbol
C1 0.41579(17) 0.41855(14) 0.14981(13) 0.0252(3) Uani d 1 C
C10 0.3285(2) 0.32047(15) 0.30805(13) 0.0293(3) Uani d 1 C
O11 0.3785(4) 0.1839(2) 0.3567(2) 0.0530(6) Uani d 1 O
O12 0.1992(2) 0.3939(2) 0.38196(17) 0.0367(4) Uani d 1 O
H2 0.1780(4) 0.3249(4) 0.4998(4) 0.0509(7) Uani d 1 H
C2 0.60671(17) 0.44024(14) 0.10818(13) 0.0242(3) Uani d 1 C
C20 0.72238(18) 0.38061(15) 0.22366(14) 0.0282(3) Uani d 1 C
O21 0.8909(2) 0.3350(3) 0.1937(2) 0.0492(5) Uani d 1 O
O22 0.6282(3) 0.3887(2) 0.34904(18) 0.0434(5) Uani d 1 O
C3 0.69031(18) 0.52122(15) -0.04139(13) 0.0264(3) Uani d 1 C
H3 0.8373(4) 0.5392(4) -0.0727(3) 0.0475(7) Uani d 1 H
N1 0.28131(15) -0.22432(12) 1.40422(11) 0.0353(3) Uani d 1 N
H1 0.3116(5) -0.3078(4) 1.5369(4) 0.0581(8) Uani d 1 H
C11 0.2025(3) -0.07861(19) 1.36857(17) 0.0447(4) Uani d 1 C
H11 0.1600(9) -0.0374(6) 1.4578(4) 0.0912(17) Uani d 1 H
C12 0.1801(2) 0.01558(18) 1.22540(16) 0.0416(4) Uani d 1 C
H12 0.1126(8) 0.1331(5) 1.2044(4) 0.0844(16) Uani d 1 H
C13 0.24339(17) -0.04221(15) 1.11355(13) 0.0258(3) Uani d 1 C
C14 0.3280(2) -0.19436(17) 1.15343(16) 0.0382(4) Uani d 1 C
H14 0.3815(9) -0.2474(5) 1.0734(4) 0.0869(17) Uani d 1 H
C15 0.3450(3) -0.28168(17) 1.29888(17) 0.0406(4) Uani d 1 C
H15 0.4098(8) -0.4002(4) 1.3334(4) 0.0782(13) Uani d 1 H
C21 0.1128(2) 0.28835(17) 0.77215(15) 0.0371(3) Uani d 1 C
H21 0.0405(7) 0.4055(4) 0.7373(4) 0.0692(11) Uani d 1 H
C22 0.1290(2) 0.20355(16) 0.91907(15) 0.0345(3) Uani d 1 C
H22 0.0651(6) 0.2552(4) 1.0004(4) 0.0656(11) Uani d 1 H
C23 0.22317(17) 0.05442(14) 0.95848(13) 0.0260(3) Uani d 1 C
C24 0.2977(2) -0.00191(17) 0.84542(15) 0.0378(4) Uani d 1 C
H24 0.3755(7) -0.1154(4) 0.8643(4) 0.0758(13) Uani d 1 H
C25 0.2749(2) 0.08987(18) 0.70220(15) 0.0405(4) Uani d 1 C
H25 0.3339(7) 0.0500(5) 0.6118(4) 0.0744(13) Uani d 1 H
N2 0.18361(15) 0.23219(12) 0.66549(10) 0.0357(3) Uani d 1 N

loop_
_atom_site_aniso_label
_atom_site_aniso_U_11
_atom_site_aniso_U_22
_atom_site_aniso_U_33
_atom_site_aniso_U_12
_atom_site_aniso_U_13
_atom_site_aniso_U_23
C1 0.0312(6) 0.0272(6) 0.0131(5) -0.0036(5) -0.0054(5) -0.0041(5)
C10 0.0405(7) 0.0266(6) 0.0142(6) -0.0040(6) -0.0046(5) -0.0035(5)
O11 0.0898(15) 0.0269(8) 0.0235(8) -0.0048(10) 0.0010(9) -0.0045(7)
O12 0.0373(8) 0.0392(8) 0.0196(7) 0.0039(7) -0.0036(6) -0.0058(7)
H2 0.0447(14) 0.0540(18) 0.0445(18) -0.0038(14) 0.0006(13) -0.0196(16)
C2 0.0298(6) 0.0263(6) 0.0135(5) -0.0011(5) -0.0077(5) -0.0047(5)
C20 0.0331(6) 0.0296(6) 0.0185(6) 0.0053(5) -0.0116(5) -0.0076(5)
O21 0.0350(8) 0.0752(14) 0.0355(9) 0.0126(9) -0.0164(7) -0.0249(10)
O22 0.0473(9) 0.0565(11) 0.0218(7) 0.0154(8) -0.0175(7) -0.0165(8)
C3 0.0298(6) 0.0306(6) 0.0145(5) -0.0035(5) -0.0065(5) -0.0043(5)
H3 0.0377(14) 0.0612(18) 0.0346(14) -0.0110(13) -0.0054(11) -0.0104(14)
N1 0.0441(5) 0.0375(5) 0.0221(4) -0.0003(5) -0.0156(4) -0.0070(4)
H1 0.0549(17) 0.064(2) 0.060(2) -0.0034(16) -0.0143(16) -0.0301(19)
C11 0.0638(10) 0.0438(9) 0.0248(7) 0.0114(8) -0.0191(7) -0.0157(7)
H11 0.148(4) 0.081(3) 0.045(2) 0.037(3) -0.043(2) -0.038(2)
C12 0.0618(9) 0.0355(8) 0.0245(7) 0.0136(7) -0.0189(7) -0.0137(6)
H12 0.145(4) 0.051(2) 0.051(2) 0.040(2) -0.046(2) -0.0277(18)
C13 0.0312(6) 0.0265(6) 0.0181(6) -0.0007(5) -0.0089(5) -0.0067(5)
C14 0.0601(9) 0.0284(7) 0.0247(7) 0.0062(7) -0.0181(7) -0.0098(6)
H14 0.162(5) 0.0503(19) 0.0427(18) 0.032(3) -0.042(2) -0.0249(17)
C15 0.0627(9) 0.0301(8) 0.0257(7) 0.0034(7) -0.0201(7) -0.0063(6)
H15 0.135(4) 0.0414(19) 0.0497(19) 0.017(2) -0.045(2) -0.0101(16)
C21 0.0435(7) 0.0330(8) 0.0216(6) 0.0058(7) -0.0090(6) -0.0038(6)
H21 0.096(3) 0.0454(19) 0.0443(17) 0.027(2) -0.0251(19) -0.0114(16)
C22 0.0439(7) 0.0314(7) 0.0216(6) 0.0055(6) -0.0110(6) -0.0078(6)
H22 0.102(3) 0.0486(17) 0.0371(16) 0.0215(19) -0.0218(18) -0.0211(15)
C23 0.0316(6) 0.0260(6) 0.0178(6) 0.0005(5) -0.0084(5) -0.0068(5)
C24 0.0543(8) 0.0321(8) 0.0194(6) 0.0040(7) -0.0088(6) -0.0083(6)
H24 0.123(3) 0.0470(19) 0.0419(18) 0.030(2) -0.027(2) -0.0197(16)
C25 0.0571(9) 0.0388(8) 0.0184(6) 0.0030(7) -0.0100(6) -0.0089(6)
H25 0.116(3) 0.067(2) 0.0290(15) 0.015(2) -0.0186(19) -0.0227(16)
N2 0.0413(5) 0.0381(5) 0.0177(4) -0.0008(5) -0.0069(4) -0.0043(4)

loop_
_atom_type_symbol
_atom_type_description
_atom_type_scat_source
O O 'V.F. Sears, Neutron News, Vol. 3, 1992'
N N 'V.F. Sears, Neutron News, Vol. 3, 1992'
C C 'V.F. Sears, Neutron News, Vol. 3, 1992'
H H 'V.F. Sears, Neutron News, Vol. 3, 1992'

loop_
_geom_angle_atom_site_label_1
_geom_angle_atom_site_label_2
_geom_angle_atom_site_label_3
_geom_angle_site_symmetry_1
_geom_angle_site_symmetry_3
_geom_angle
C3 C1 C2 2_665 . 119.87(12)
C3 C1 C10 2_665 . 119.63(12)
C2 C1 C10 . . 120.32(11)
O11 C10 O12 . . 125.08(17)
O11 C10 C1 . . 119.94(15)
O12 C10 C1 . . 114.98(13)
C10 O12 H2 . . 109.5(2)
C3 C2 C1 . . 119.80(11)
C3 C2 C20 . . 119.32(12)
C1 C2 C20 . . 120.86(11)
O21 C20 O22 . . 125.25(15)
O21 C20 C2 . . 120.99(14)
O22 C20 C2 . . 113.72(13)
C2 C3 C1 . 2_665 120.32(12)
C2 C3 H3 . . 119.52(19)
C1 C3 H3 2_665 . 120.1(2)
C15 N1 C11 . . 119.41(12)
C15 N1 H1 . . 119.20(19)
C11 N1 H1 . . 121.13(19)
N1 C11 C12 . . 122.23(14)
N1 C11 H11 . . 115.8(3)
C12 C11 H11 . . 122.0(3)
C11 C12 C13 . . 119.48(14)
C11 C12 H12 . . 118.4(2)
C13 C12 H12 . . 122.1(2)
C12 C13 C14 . . 117.07(13)
C12 C13 C23 . . 121.43(12)
C14 C13 C23 . . 121.49(12)
C15 C14 C13 . . 120.21(14)
C15 C14 H14 . . 118.1(2)
C13 C14 H14 . . 121.7(2)
N1 C15 C14 . . 121.57(14)
N1 C15 H15 . . 116.4(2)
C14 C15 H15 . . 122.0(3)
N2 C21 C22 . . 122.58(13)
N2 C21 H21 . . 115.9(2)
C22 C21 H21 . . 121.6(2)
C21 C22 C23 . . 119.60(14)
C21 C22 H22 . . 118.7(2)
C23 C22 H22 . . 121.7(2)
C22 C23 C24 . . 117.07(12)
C22 C23 C13 . . 122.10(12)
C24 C23 C13 . . 120.83(12)
C25 C24 C23 . . 119.68(13)
C25 C24 H24 . . 117.7(2)
C23 C24 H24 . . 122.7(2)
N2 C25 C24 . . 122.93(14)
N2 C25 H25 . . 115.8(2)
C24 C25 H25 . . 121.2(3)
C25 N2 C21 . . 118.15(12)

loop_
_geom_bond_atom_site_label_1
_geom_bond_atom_site_label_2
_geom_bond_site_symmetry_2
_geom_bond_distance
C1 C3 2_665 1.4003(18)
C1 C2 . 1.4026(19)
C1 C10 . 1.505(2)
C10 O11 . 1.209(2)
C10 O12 . 1.301(2)
O12 H2 . 1.076(4)
C2 C3 . 1.3966(19)
C2 C20 . 1.5095(18)
C20 O21 . 1.219(2)
C20 O22 . 1.281(2)
C3 C1 2_665 1.4003(18)
C3 H3 . 1.084(3)
N1 C15 . 1.332(2)
N1 C11 . 1.333(2)
N1 H1 . 1.302(4)
C11 C12 . 1.386(2)
C11 H11 . 1.082(4)
C12 C13 . 1.394(2)
C12 H12 . 1.089(4)
C13 C14 . 1.395(2)
C13 C23 . 1.485(2)
C14 C15 . 1.384(2)
C14 H14 . 1.077(4)
C15 H15 . 1.084(4)
C21 N2 . 1.3370(19)
C21 C22 . 1.392(2)
C21 H21 . 1.090(4)
C22 C23 . 1.393(2)
C22 H22 . 1.083(4)
C23 C24 . 1.396(2)
C24 C25 . 1.384(2)
C24 H24 . 1.082(4)
C25 N2 . 1.334(2)
C25 H25 . 1.083(4)

loop_
_geom_hbond_atom_site_label_D
_geom_hbond_atom_site_label_H
_geom_hbond_atom_site_label_A
_geom_hbond_site_symmetry_A
_geom_hbond_distance_DH
_geom_hbond_distance_HA
_geom_hbond_distance_DA
_geom_hbond_angle_DHA
_geom_hbond_publ_flag
N1 H1 O22 2_657 1.301(4) 1.240(4) 2.531(3) 169.4(3) y
O12 H2 N2 . 1.076(4) 1.543(4) 2.608(3) 169.5(3) y
